data_7023905
loop_
_publ_author_name
'Scott, Hayley S.'
'Ross, Tamsyn M.'
'Chilton, Nicholas F.'
'Gass, Ian A.'
'Moubaraki, Boujemaa'
'Chastanet, Guillaume'
'Paradis, Nicolas'
'L\`etard, Jean-Fran\,cois'
'Vignesh, Kuduva R.'
'Rajaraman, Gopalan'
'Batten, Stuart R.'
'Murray, Keith S.'

_publ_section_title
;
 Crown-linked dipyridylamino-triazine ligands and their spin-crossover
 iron(ii) derivatives: magnetism, photomagnetism and cooperativity.
;
_journal_issue 47
_journal_name_full 'Dalton transactions (Cambridge, England : 2003)'
_journal_page_first 16494
_journal_page_last 16509
_journal_paper_doi 10.1039/c3dt51839f
_journal_volume 42
_journal_year 2013
_chemical_formula_moiety
;
C48 H60 Fe N18 O4 Se2
;
_chemical_formula_sum 'C48 H60 Fe N18 O4 Se2'
_chemical_formula_weight 1166.91
_chemical_name_systematic
;
?
;
_space_group_IT_number 60
_symmetry_cell_setting orthorhombic
_symmetry_space_group_name_Hall '-P 2n 2ab'
_symmetry_space_group_name_H-M 'P b c n'
_atom_sites_solution_hydrogens geom
_atom_sites_solution_primary direct
_atom_sites_solution_secondary difmap
_audit_creation_method SHELXL-97
_cell_angle_alpha 90.00
_cell_angle_beta 90.00
_cell_angle_gamma 90.00
_cell_formula_units_Z 4
_cell_length_a 16.781(3)
_cell_length_b 19.268(4)
_cell_length_c 17.107(3)
_cell_measurement_reflns_used 21886
_cell_measurement_temperature 173(2)
_cell_measurement_theta_max 28.7
_cell_measurement_theta_min 0.41
_cell_volume 5531.3(18)
_computing_cell_refinement 'DENZO-SMN (Otwinowski & Minor, 1997)'
_computing_data_collection 'Collect (Hooft, 1999)'
_computing_data_reduction 'DENZO-SMN (Otwinowski & Minor, 1997)'
_computing_molecular_graphics 'X-Seed (Barbour, 1999)'
_computing_publication_material 'CIFTAB (Sheldrick, 1997)'
_computing_structure_refinement 'SHELXL-97 (Sheldrick, 1997)'
_computing_structure_solution 'SHELXS-97 (Sheldrick, 1990)'
_diffrn_ambient_temperature 173(2)
_diffrn_measured_fraction_theta_full 0.951
_diffrn_measured_fraction_theta_max 0.944
_diffrn_measurement_device_type 'Nonius KappaCCD'
_diffrn_measurement_method 'scans in phi and omega'
_diffrn_radiation_monochromator graphite
_diffrn_radiation_source 'fine-focus sealed tube'
_diffrn_radiation_type MoK\a
_diffrn_radiation_wavelength 0.71073
_diffrn_reflns_av_R_equivalents 0.1338
_diffrn_reflns_av_sigmaI/netI 0.1671
_diffrn_reflns_limit_h_max 22
_diffrn_reflns_limit_h_min -17
_diffrn_reflns_limit_k_max 24
_diffrn_reflns_limit_k_min -24
_diffrn_reflns_limit_l_max 22
_diffrn_reflns_limit_l_min -12
_diffrn_reflns_number 20679
_diffrn_reflns_theta_full 27.50
_diffrn_reflns_theta_max 28.57
_diffrn_reflns_theta_min 1.61
_diffrn_standards_decay_% 0
_diffrn_standards_interval_count 0
_diffrn_standards_interval_time 0
_diffrn_standards_number 0
_exptl_absorpt_coefficient_mu 1.648
_exptl_absorpt_correction_T_max 0.848
_exptl_absorpt_correction_T_min 0.680
_exptl_absorpt_correction_type empirical
_exptl_absorpt_process_details SORTAV
_exptl_crystal_colour yellow
_exptl_crystal_density_diffrn 1.401
_exptl_crystal_density_method 'not measured'
_exptl_crystal_description block
_exptl_crystal_F_000 2400
_exptl_crystal_size_max 0.3
_exptl_crystal_size_mid 0.2
_exptl_crystal_size_min 0.1
_platon_squeeze_details
;
This could amount to a large number of partially occupied water,
methanol or dichloromethane and so can not be specified
;
_refine_diff_density_max 0.828
_refine_diff_density_min -0.790
_refine_diff_density_rms 0.131
_refine_ls_extinction_method none
_refine_ls_goodness_of_fit_ref 0.946
_refine_ls_hydrogen_treatment constr
_refine_ls_matrix_type full
_refine_ls_number_parameters 332
_refine_ls_number_reflns 6673
_refine_ls_number_restraints 0
_refine_ls_restrained_S_all 0.946
_refine_ls_R_factor_all 0.1933
_refine_ls_R_factor_gt 0.0855
_refine_ls_shift/su_max 0.000
_refine_ls_shift/su_mean 0.000
_refine_ls_structure_factor_coef Fsqd
_refine_ls_weighting_details 'calc w=1/[\s^2^(Fo^2^)+(0.1033P)^2^+0.0000P] where P=(Fo^2^+2Fc^2^)/3'
_refine_ls_weighting_scheme calc
_refine_ls_wR_factor_gt 0.1813
_refine_ls_wR_factor_ref 0.2171
_reflns_number_gt 3035
_reflns_number_total 6673
_reflns_threshold_expression >2sigma(I)
_cod_data_source_file c3dt51839f.txt
_cod_data_source_block platon
_cod_original_cell_volume 5531.3(19)
_cod_original_sg_symbol_H-M Pbcn
_cod_database_code 7023905

loop_
_symmetry_equiv_pos_as_xyz
'x, y, z'
'-x+1/2, -y+1/2, z+1/2'
'x+1/2, -y+1/2, -z'
'-x, y, -z+1/2'
'-x, -y, -z'
'x-1/2, y-1/2, -z-1/2'
'-x-1/2, y-1/2, z'
'x, -y, z-1/2'

loop_
_atom_site_label
_atom_site_type_symbol
_atom_site_fract_x
_atom_site_fract_y
_atom_site_fract_z
_atom_site_U_iso_or_equiv
_atom_site_adp_type
_atom_site_occupancy
_atom_site_symmetry_multiplicity
_atom_site_calc_flag
_atom_site_refinement_flags
Se1 Se 0.35366(5) 0.51419(4) 0.14510(5) 0.0678(3) Uani 1 1 d .
Fe1 Fe 0.5000 0.30970(5) 0.2500 0.0215(3) Uani 1 2 d S
O1 O 0.4246(2) -0.12982(19) 0.1134(2) 0.0471(11) Uani 1 1 d .
O2 O 0.6741(2) -0.1422(2) 0.2443(3) 0.0537(12) Uani 1 1 d .
N1 N 0.4186(3) 0.3851(2) 0.2115(3) 0.0348(11) Uani 1 1 d .
N2 N 0.5519(2) 0.31207(19) 0.1331(2) 0.0228(9) Uani 1 1 d .
N3 N 0.4266(2) 0.22567(19) 0.1987(2) 0.0221(9) Uani 1 1 d .
N4 N 0.5318(2) 0.19169(18) 0.1168(2) 0.0226(9) Uani 1 1 d .
N5 N 0.6630(2) 0.16586(19) 0.0923(2) 0.0245(10) Uani 1 1 d .
N6 N 0.5707(2) 0.0755(2) 0.1239(2) 0.0234(10) Uani 1 1 d .
N7 N 0.7078(2) 0.04804(19) 0.0991(2) 0.0262(10) Uani 1 1 d .
N8 N 0.7939(2) 0.1382(2) 0.0725(3) 0.0355(11) Uani 1 1 d .
N9 N 0.6157(3) -0.0372(2) 0.1260(2) 0.0261(10) Uani 1 1 d .
C1 C 0.3941(3) 0.4365(3) 0.1855(3) 0.0363(14) Uani 1 1 d .
C2 C 0.3518(3) 0.2175(3) 0.2263(3) 0.0297(12) Uani 1 1 d .
H2 H 0.3314 0.2518 0.2608 0.036 Uiso 1 1 calc R
C3 C 0.3038(3) 0.1627(3) 0.2073(3) 0.0347(14) Uani 1 1 d .
H3 H 0.2516 0.1587 0.2284 0.042 Uiso 1 1 calc R
C4 C 0.3340(3) 0.1131(3) 0.1561(3) 0.0355(14) Uani 1 1 d .
H4 H 0.3029 0.0737 0.1426 0.043 Uiso 1 1 calc R
C5 C 0.4086(3) 0.1213(3) 0.1254(3) 0.0305(13) Uani 1 1 d .
H5 H 0.4295 0.0883 0.0895 0.037 Uiso 1 1 calc R
C6 C 0.4533(3) 0.1786(2) 0.1475(3) 0.0215(11) Uani 1 1 d .
C7 C 0.5484(3) 0.2594(2) 0.0834(3) 0.0247(12) Uani 1 1 d .
C8 C 0.5587(3) 0.2662(2) 0.0038(3) 0.0311(13) Uani 1 1 d .
H8 H 0.5548 0.2269 -0.0297 0.037 Uiso 1 1 calc R
C9 C 0.5747(3) 0.3302(3) -0.0259(3) 0.0364(14) Uani 1 1 d .
H9 H 0.5827 0.3363 -0.0805 0.044 Uiso 1 1 calc R
C10 C 0.5793(3) 0.3866(3) 0.0246(3) 0.0359(14) Uani 1 1 d .
H10 H 0.5902 0.4319 0.0053 0.043 Uiso 1 1 calc R
C11 C 0.5678(3) 0.3755(2) 0.1023(3) 0.0292(13) Uani 1 1 d .
H11 H 0.5712 0.4140 0.1368 0.035 Uiso 1 1 calc R
C12 C 0.5906(3) 0.1412(2) 0.1106(3) 0.0214(11) Uani 1 1 d .
C13 C 0.7195(3) 0.1172(2) 0.0882(3) 0.0263(12) Uani 1 1 d .
C14 C 0.6322(3) 0.0315(3) 0.1166(3) 0.0239(12) Uani 1 1 d .
C15 C 0.8129(3) 0.2119(3) 0.0658(3) 0.0358(14) Uani 1 1 d .
H15A H 0.8686 0.2195 0.0828 0.043 Uiso 1 1 calc R
H15B H 0.7777 0.2385 0.1012 0.043 Uiso 1 1 calc R
C16 C 0.8030(4) 0.2387(3) -0.0165(4) 0.062(2) Uani 1 1 d .
H16A H 0.8429 0.2171 -0.0505 0.093 Uiso 1 1 calc R
H16B H 0.8102 0.2892 -0.0169 0.093 Uiso 1 1 calc R
H16C H 0.7495 0.2273 -0.0355 0.093 Uiso 1 1 calc R
C17 C 0.8593(3) 0.0884(3) 0.0604(4) 0.0511(18) Uani 1 1 d .
H17A H 0.8968 0.1073 0.0212 0.061 Uiso 1 1 calc R
H17B H 0.8372 0.0445 0.0395 0.061 Uiso 1 1 calc R
C18 C 0.9032(4) 0.0736(4) 0.1340(5) 0.075(2) Uani 1 1 d .
H18A H 0.9256 0.1168 0.1546 0.112 Uiso 1 1 calc R
H18B H 0.9463 0.0407 0.1233 0.112 Uiso 1 1 calc R
H18C H 0.8665 0.0536 0.1725 0.112 Uiso 1 1 calc R
C19 C 0.6791(3) -0.0891(2) 0.1187(3) 0.0319(13) Uani 1 1 d .
H19A H 0.7175 -0.0735 0.0785 0.038 Uiso 1 1 calc R
H19B H 0.6555 -0.1334 0.1005 0.038 Uiso 1 1 calc R
C20 C 0.7233(3) -0.1019(3) 0.1944(3) 0.0404(15) Uani 1 1 d .
H20A H 0.7737 -0.1270 0.1838 0.048 Uiso 1 1 calc R
H20B H 0.7364 -0.0572 0.2198 0.048 Uiso 1 1 calc R
C21 C 0.6995(4) -0.1426(4) 0.3235(4) 0.0592(19) Uani 1 1 d .
H21A H 0.7557 -0.1271 0.3263 0.071 Uiso 1 1 calc R
H21B H 0.6967 -0.1905 0.3442 0.071 Uiso 1 1 calc R
C22 C 0.5374(3) -0.0614(3) 0.1523(3) 0.0258(12) Uani 1 1 d .
H22A H 0.5090 -0.0228 0.1783 0.031 Uiso 1 1 calc R
H22B H 0.5444 -0.0991 0.1909 0.031 Uiso 1 1 calc R
C23 C 0.4883(3) -0.0875(3) 0.0848(3) 0.0394(14) Uani 1 1 d .
H23A H 0.4663 -0.0477 0.0552 0.047 Uiso 1 1 calc R
H23B H 0.5223 -0.1149 0.0489 0.047 Uiso 1 1 calc R
C24 C 0.3516(4) -0.0953(4) 0.1265(4) 0.0575(19) Uani 1 1 d .
H24A H 0.3247 -0.0855 0.0761 0.069 Uiso 1 1 calc R
H24B H 0.3610 -0.0507 0.1537 0.069 Uiso 1 1 calc R

loop_
_atom_site_aniso_label
_atom_site_aniso_U_11
_atom_site_aniso_U_22
_atom_site_aniso_U_33
_atom_site_aniso_U_23
_atom_site_aniso_U_13
_atom_site_aniso_U_12
Se1 0.0558(5) 0.0617(5) 0.0860(6) 0.0403(4) 0.0201(4) 0.0335(4)
Fe1 0.0124(5) 0.0154(5) 0.0368(6) 0.000 -0.0008(4) 0.000
O1 0.031(2) 0.035(2) 0.075(3) -0.017(2) 0.012(2) -0.0125(19)
O2 0.035(2) 0.074(3) 0.052(3) 0.023(2) 0.002(2) -0.006(2)
N1 0.029(3) 0.025(3) 0.050(3) 0.008(2) -0.002(2) 0.011(2)
N2 0.014(2) 0.014(2) 0.040(3) 0.0019(18) 0.0027(18) -0.0007(18)
N3 0.010(2) 0.021(2) 0.036(3) 0.0041(18) -0.0001(18) -0.0037(18)
N4 0.015(2) 0.014(2) 0.039(3) 0.0000(18) 0.0032(19) 0.0019(18)
N5 0.016(2) 0.020(2) 0.037(3) -0.0024(18) 0.0021(19) -0.0040(19)
N6 0.015(2) 0.020(2) 0.035(3) -0.0015(18) 0.0012(18) 0.0028(19)
N7 0.016(2) 0.021(2) 0.042(3) 0.0008(19) 0.004(2) 0.0005(19)
N8 0.016(2) 0.033(3) 0.057(3) -0.002(2) 0.012(2) -0.001(2)
N9 0.024(2) 0.017(2) 0.037(3) 0.0031(18) -0.001(2) 0.000(2)
C1 0.021(3) 0.047(4) 0.041(4) 0.002(3) 0.006(3) 0.005(3)
C2 0.018(3) 0.025(3) 0.046(3) 0.000(2) -0.003(2) 0.002(2)
C3 0.013(3) 0.035(3) 0.056(4) 0.010(3) 0.003(3) -0.005(3)
C4 0.027(3) 0.017(3) 0.062(4) 0.007(3) -0.010(3) -0.008(2)
C5 0.019(3) 0.027(3) 0.046(4) 0.001(2) -0.003(2) -0.001(2)
C6 0.012(2) 0.015(3) 0.037(3) 0.007(2) -0.002(2) 0.002(2)
C7 0.011(2) 0.016(3) 0.047(3) 0.000(2) -0.002(2) 0.002(2)
C8 0.037(3) 0.021(3) 0.035(3) -0.001(2) 0.004(3) 0.000(3)
C9 0.038(3) 0.035(3) 0.036(3) 0.008(3) 0.003(3) -0.008(3)
C10 0.039(3) 0.020(3) 0.049(4) 0.009(3) 0.001(3) -0.008(3)
C11 0.030(3) 0.016(3) 0.042(3) -0.002(2) -0.003(3) -0.008(2)
C12 0.023(3) 0.018(3) 0.023(3) 0.000(2) -0.004(2) -0.001(2)
C13 0.024(3) 0.027(3) 0.027(3) -0.001(2) 0.005(2) 0.003(2)
C14 0.022(3) 0.026(3) 0.024(3) -0.001(2) -0.001(2) 0.000(2)
C15 0.025(3) 0.024(3) 0.059(4) -0.007(3) 0.006(3) -0.009(2)
C16 0.071(5) 0.058(4) 0.058(5) 0.014(3) 0.010(4) -0.036(4)
C17 0.023(3) 0.041(4) 0.089(5) -0.006(3) 0.018(3) 0.001(3)
C18 0.041(4) 0.053(5) 0.130(7) 0.014(4) -0.011(5) 0.006(4)
C19 0.027(3) 0.017(3) 0.052(4) 0.002(2) 0.010(3) 0.005(2)
C20 0.023(3) 0.037(3) 0.061(4) 0.016(3) 0.006(3) 0.004(3)
C21 0.022(3) 0.091(5) 0.065(5) 0.026(4) 0.004(3) 0.017(4)
C22 0.023(3) 0.023(3) 0.031(3) 0.003(2) 0.000(2) -0.006(2)
C23 0.029(3) 0.044(3) 0.045(4) -0.006(3) 0.007(3) -0.015(3)
C24 0.035(4) 0.069(5) 0.068(5) -0.022(4) -0.011(3) 0.004(4)

loop_
_atom_type_symbol
_atom_type_description
_atom_type_scat_dispersion_real
_atom_type_scat_dispersion_imag
_atom_type_scat_source
C C 0.0033 0.0016 'International Tables Vol C Tables 4.2.6.8 and 6.1.1.4'
H H 0.0000 0.0000 'International Tables Vol C Tables 4.2.6.8 and 6.1.1.4'
N N 0.0061 0.0033 'International Tables Vol C Tables 4.2.6.8 and 6.1.1.4'
O O 0.0106 0.0060 'International Tables Vol C Tables 4.2.6.8 and 6.1.1.4'
Fe Fe 0.3463 0.8444 'International Tables Vol C Tables 4.2.6.8 and 6.1.1.4'
Se Se -0.0929 2.2259 'International Tables Vol C Tables 4.2.6.8 and 6.1.1.4'

loop_
_geom_angle_atom_site_label_1
_geom_angle_atom_site_label_2
_geom_angle_atom_site_label_3
_geom_angle
_geom_angle_site_symmetry_1
_geom_angle_site_symmetry_3
N1 Fe1 N1 92.4(2) 4_655 .
N1 Fe1 N2 90.77(16) 4_655 .
N1 Fe1 N2 87.57(16) . .
N1 Fe1 N2 87.57(16) 4_655 4_655
N1 Fe1 N2 90.77(16) . 4_655
N2 Fe1 N2 177.6(2) . 4_655
N1 Fe1 N3 172.50(16) 4_655 .
N1 Fe1 N3 91.13(16) . .
N2 Fe1 N3 82.79(15) . .
N2 Fe1 N3 98.98(14) 4_655 .
N1 Fe1 N3 91.13(16) 4_655 4_655
N1 Fe1 N3 172.50(16) . 4_655
N2 Fe1 N3 98.98(14) . 4_655
N2 Fe1 N3 82.79(15) 4_655 4_655
N3 Fe1 N3 86.1(2) . 4_655
C24 O1 C23 115.7(5) . .
C20 O2 C21 113.6(5) . .
C1 N1 Fe1 160.2(4) . .
C7 N2 C11 116.7(4) . .
C7 N2 Fe1 123.7(3) . .
C11 N2 Fe1 117.0(3) . .
C6 N3 C2 117.5(4) . .
C6 N3 Fe1 124.6(3) . .
C2 N3 Fe1 117.6(3) . .
C12 N4 C6 123.7(4) . .
C12 N4 C7 117.6(4) . .
C6 N4 C7 118.5(4) . .
C13 N5 C12 114.0(4) . .
C12 N6 C14 113.0(4) . .
C14 N7 C13 113.6(4) . .
C13 N8 C15 120.9(4) . .
C13 N8 C17 121.7(4) . .
C15 N8 C17 117.4(4) . .
C14 N9 C22 121.9(4) . .
C14 N9 C19 120.4(4) . .
C22 N9 C19 117.4(4) . .
N1 C1 Se1 178.3(5) . .
N3 C2 C3 123.7(5) . .
N3 C2 H2 118.1 . .
C3 C2 H2 118.1 . .
C2 C3 C4 117.7(5) . .
C2 C3 H3 121.1 . .
C4 C3 H3 121.1 . .
C5 C4 C3 119.7(5) . .
C5 C4 H4 120.2 . .
C3 C4 H4 120.2 . .
C4 C5 C6 118.8(5) . .
C4 C5 H5 120.6 . .
C6 C5 H5 120.6 . .
N3 C6 C5 122.5(5) . .
N3 C6 N4 115.2(4) . .
C5 C6 N4 122.3(5) . .
N2 C7 C8 123.8(4) . .
N2 C7 N4 116.4(4) . .
C8 C7 N4 119.8(4) . .
C9 C8 C7 118.6(5) . .
C9 C8 H8 120.7 . .
C7 C8 H8 120.7 . .
C8 C9 C10 119.1(5) . .
C8 C9 H9 120.4 . .
C10 C9 H9 120.4 . .
C11 C10 C9 118.5(5) . .
C11 C10 H10 120.8 . .
C9 C10 H10 120.8 . .
N2 C11 C10 123.3(5) . .
N2 C11 H11 118.3 . .
C10 C11 H11 118.3 . .
N6 C12 N5 127.3(4) . .
N6 C12 N4 118.3(4) . .
N5 C12 N4 114.4(4) . .
N5 C13 N8 117.4(4) . .
N5 C13 N7 125.3(5) . .
N8 C13 N7 117.3(4) . .
N7 C14 N6 126.7(4) . .
N7 C14 N9 116.7(4) . .
N6 C14 N9 116.5(4) . .
N8 C15 C16 112.5(5) . .
N8 C15 H15A 109.1 . .
C16 C15 H15A 109.1 . .
N8 C15 H15B 109.1 . .
C16 C15 H15B 109.1 . .
H15A C15 H15B 107.8 . .
C15 C16 H16A 109.5 . .
C15 C16 H16B 109.5 . .
H16A C16 H16B 109.5 . .
C15 C16 H16C 109.5 . .
H16A C16 H16C 109.5 . .
H16B C16 H16C 109.5 . .
N8 C17 C18 112.1(6) . .
N8 C17 H17A 109.2 . .
C18 C17 H17A 109.2 . .
N8 C17 H17B 109.2 . .
C18 C17 H17B 109.2 . .
H17A C17 H17B 107.9 . .
C17 C18 H18A 109.5 . .
C17 C18 H18B 109.5 . .
H18A C18 H18B 109.5 . .
C17 C18 H18C 109.5 . .
H18A C18 H18C 109.5 . .
H18B C18 H18C 109.5 . .
N9 C19 C20 113.2(4) . .
N9 C19 H19A 108.9 . .
C20 C19 H19A 108.9 . .
N9 C19 H19B 108.9 . .
C20 C19 H19B 108.9 . .
H19A C19 H19B 107.7 . .
O2 C20 C19 108.5(5) . .
O2 C20 H20A 110.0 . .
C19 C20 H20A 110.0 . .
O2 C20 H20B 110.0 . .
C19 C20 H20B 110.0 . .
H20A C20 H20B 108.4 . .
O2 C21 C24 111.4(5) . 4_655
O2 C21 H21A 109.4 . .
C24 C21 H21A 109.4 4_655 .
O2 C21 H21B 109.4 . .
C24 C21 H21B 109.4 4_655 .
H21A C21 H21B 108.0 . .
N9 C22 C23 111.2(4) . .
N9 C22 H22A 109.4 . .
C23 C22 H22A 109.4 . .
N9 C22 H22B 109.4 . .
C23 C22 H22B 109.4 . .
H22A C22 H22B 108.0 . .
O1 C23 C22 109.7(4) . .
O1 C23 H23A 109.7 . .
C22 C23 H23A 109.7 . .
O1 C23 H23B 109.7 . .
C22 C23 H23B 109.7 . .
H23A C23 H23B 108.2 . .
O1 C24 C21 107.3(6) . 4_655
O1 C24 H24A 110.3 . .
C21 C24 H24A 110.3 4_655 .
O1 C24 H24B 110.3 . .
C21 C24 H24B 110.3 4_655 .
H24A C24 H24B 108.5 . .

loop_
_geom_bond_atom_site_label_1
_geom_bond_atom_site_label_2
_geom_bond_distance
_geom_bond_site_symmetry_2
Se1 C1 1.783(6) .
Fe1 N1 2.101(4) 4_655
Fe1 N1 2.101(4) .
Fe1 N2 2.182(4) .
Fe1 N2 2.182(4) 4_655
Fe1 N3 2.216(4) .
Fe1 N3 2.216(4) 4_655
O1 C24 1.412(7) .
O1 C23 1.431(6) .
O2 C20 1.419(6) .
O2 C21 1.421(7) .
N1 C1 1.160(6) .
N2 C7 1.325(6) .
N2 C11 1.357(6) .
N3 C6 1.339(6) .
N3 C2 1.349(6) .
N4 C12 1.391(6) .
N4 C6 1.440(6) .
N4 C7 1.452(6) .
N5 C13 1.336(6) .
N5 C12 1.341(6) .
N6 C12 1.329(6) .
N6 C14 1.343(6) .
N7 C14 1.341(6) .
N7 C13 1.359(6) .
N8 C13 1.340(6) .
N8 C15 1.460(6) .
N8 C17 1.472(7) .
N9 C14 1.362(6) .
N9 C22 1.465(6) .
N9 C19 1.465(6) .
C2 C3 1.367(7) .
C2 H2 0.9500 .
C3 C4 1.393(7) .
C3 H3 0.9500 .
C4 C5 1.367(8) .
C4 H4 0.9500 .
C5 C6 1.387(7) .
C5 H5 0.9500 .
C7 C8 1.380(7) .
C8 C9 1.361(7) .
C8 H8 0.9500 .
C9 C10 1.391(7) .
C9 H9 0.9500 .
C10 C11 1.360(7) .
C10 H10 0.9500 .
C11 H11 0.9500 .
C15 C16 1.509(8) .
C15 H15A 0.9900 .
C15 H15B 0.9900 .
C16 H16A 0.9800 .
C16 H16B 0.9800 .
C16 H16C 0.9800 .
C17 C18 1.485(9) .
C17 H17A 0.9900 .
C17 H17B 0.9900 .
C18 H18A 0.9800 .
C18 H18B 0.9800 .
C18 H18C 0.9800 .
C19 C20 1.513(7) .
C19 H19A 0.9900 .
C19 H19B 0.9900 .
C20 H20A 0.9900 .
C20 H20B 0.9900 .
C21 C24 1.516(9) 4_655
C21 H21A 0.9900 .
C21 H21B 0.9900 .
C22 C23 1.506(7) .
C22 H22A 0.9900 .
C22 H22B 0.9900 .
C23 H23A 0.9900 .
C23 H23B 0.9900 .
C24 C21 1.516(9) 4_655
C24 H24A 0.9900 .
C24 H24B 0.9900 .

loop_
_platon_squeeze_void_nr
_platon_squeeze_void_average_x
_platon_squeeze_void_average_y
_platon_squeeze_void_average_z
_platon_squeeze_void_volume
_platon_squeeze_void_count_electrons
_platon_squeeze_void_content
1 0.000 0.232 0.250 71 26 ' '
2 0.000 0.768 0.750 71 26 ' '
3 0.500 0.732 0.250 71 26 ' '
4 0.500 0.268 0.750 71 26 ' '
